data_7203251
loop_
_publ_author_name
'Chiou, Josh Y. Z.'
'Chen, J. N.'
'Lei, J. S.'
'Lin, Ivan J. B.'

_publ_section_title
;
 Ionic liquid crystals of imidazolium salts with a pendant hydroxyl
 group
;
_journal_issue 29
_journal_name_full 'Journal of Materials Chemistry'
_journal_page_first 2972
_journal_paper_doi 10.1039/b600045b
_journal_volume 16
_journal_year 2006
_chemical_formula_sum 'C31 H61 Br N2 O'
_chemical_formula_weight 557.73
_chemical_name_systematic
;
?
;
_space_group_IT_number 14
_symmetry_cell_setting monoclinic
_symmetry_space_group_name_Hall '-P 2ybc'
_symmetry_space_group_name_H-M 'P 1 21/c 1'
_atom_sites_solution_hydrogens geom
_atom_sites_solution_primary direct
_atom_sites_solution_secondary difmap
_audit_creation_method SHELXL-97
_cell_angle_alpha 90.00
_cell_angle_beta 95.859(2)
_cell_angle_gamma 90.00
_cell_formula_units_Z 4
_cell_length_a 27.0966(12)
_cell_length_b 9.2018(4)
_cell_length_c 13.7101(5)
_cell_measurement_reflns_used 4320
_cell_measurement_temperature 294(2)
_cell_measurement_theta_max 25
_cell_measurement_theta_min 2.5
_cell_volume 3400.6(2)
_computing_cell_refinement 'Bruker SMART'
_computing_data_collection 'Bruker SMART'
_computing_data_reduction 'Bruker SAINT'
_computing_molecular_graphics 'Bruker SHELXTL'
_computing_publication_material 'Bruker SHELXTL'
_computing_structure_refinement 'SHELXL-97 (Sheldrick, 1997)'
_computing_structure_solution 'SHELXS-97 (Sheldrick, 1990)'
_diffrn_ambient_temperature 294(2)
_diffrn_measured_fraction_theta_full 0.999
_diffrn_measured_fraction_theta_max 0.999
_diffrn_measurement_device_type 'CCD area detector'
_diffrn_measurement_method 'phi and omega scans'
_diffrn_radiation_monochromator graphite
_diffrn_radiation_source 'fine-focus sealed tube'
_diffrn_radiation_type MoK\a
_diffrn_radiation_wavelength 0.71073
_diffrn_reflns_av_R_equivalents 0.0684
_diffrn_reflns_av_sigmaI/netI 0.1154
_diffrn_reflns_limit_h_max 32
_diffrn_reflns_limit_h_min -32
_diffrn_reflns_limit_k_max 10
_diffrn_reflns_limit_k_min -9
_diffrn_reflns_limit_l_max 16
_diffrn_reflns_limit_l_min -14
_diffrn_reflns_number 26836
_diffrn_reflns_theta_full 25.06
_diffrn_reflns_theta_max 25.06
_diffrn_reflns_theta_min 0.76
_exptl_absorpt_coefficient_mu 1.231
_exptl_absorpt_correction_T_max 0.95941
_exptl_absorpt_correction_T_min 0.81387
_exptl_absorpt_correction_type empirical
_exptl_crystal_colour Colorless
_exptl_crystal_density_diffrn 1.089
_exptl_crystal_density_meas ?
_exptl_crystal_density_method .
_exptl_crystal_description Lamellar
_exptl_crystal_F_000 1216
_exptl_crystal_size_max 0.10
_exptl_crystal_size_mid 0.03
_exptl_crystal_size_min 0.03
_refine_diff_density_max 0.470
_refine_diff_density_min -0.336
_refine_diff_density_rms 0.103
_refine_ls_extinction_method none
_refine_ls_goodness_of_fit_ref 0.795
_refine_ls_hydrogen_treatment constr
_refine_ls_matrix_type full
_refine_ls_number_parameters 316
_refine_ls_number_reflns 6028
_refine_ls_number_restraints 0
_refine_ls_restrained_S_all 0.795
_refine_ls_R_factor_all 0.1252
_refine_ls_R_factor_gt 0.0448
_refine_ls_shift/su_max 0.001
_refine_ls_shift/su_mean 0.000
_refine_ls_structure_factor_coef Fsqd
_refine_ls_weighting_details 'calc w=1/[\s^2^(Fo^2^)+(0.0685P)^2^+0.0000P] where P=(Fo^2^+2Fc^2^)/3'
_refine_ls_weighting_scheme calc
_refine_ls_wR_factor_gt 0.1079
_refine_ls_wR_factor_ref 0.1290
_reflns_number_gt 2431
_reflns_number_total 6028
_reflns_threshold_expression >2sigma(I)
_cod_data_source_file b600045b.txt
_cod_data_source_block ILC
_cod_depositor_comments
;
The following automatic conversions were performed:
'_symmetry_cell_setting' value 'Monoclinic' changed to 'monoclinic'
according to '/home/saulius/struct/CIF-dictionaries/cif_core.dic'
dictionary named 'cif_core.dic' version 2.4.1 from 2010-06-29.

Automatic conversion script
Id: cif_fix_enum 1527 2010-12-29 10:47:43Z saulius 
;
_cod_original_sg_symbol_H-M P2(1)/c
_cod_database_code 7203251

loop_
_symmetry_equiv_pos_as_xyz
'x, y, z'
'-x, y+1/2, -z+1/2'
'-x, -y, -z'
'x, -y-1/2, z-1/2'

loop_
_atom_site_label
_atom_site_type_symbol
_atom_site_fract_x
_atom_site_fract_y
_atom_site_fract_z
_atom_site_U_iso_or_equiv
_atom_site_adp_type
_atom_site_occupancy
_atom_site_symmetry_multiplicity
_atom_site_calc_flag
_atom_site_refinement_flags
_atom_site_disorder_assembly
_atom_site_disorder_group
Br1 Br 0.455791(18) 0.34773(5) 0.10981(3) 0.0791(2) Uani 1 1 d . . .
O1 O 0.60748(10) 0.9918(3) 0.23642(19) 0.0936(10) Uani 1 1 d . . .
H1A H 0.5825 0.9742 0.2635 0.140 Uiso 1 1 calc R . .
N1 N 0.51529(12) 0.8966(3) 0.1197(2) 0.0530(8) Uani 1 1 d . . .
N2 N 0.44840(13) 0.9043(4) 0.1904(2) 0.0613(9) Uani 1 1 d . . .
C1 C 0.48646(16) 0.9805(4) 0.1672(3) 0.0606(10) Uani 1 1 d . . .
H1B H 0.4922 1.0782 0.1818 0.073 Uiso 1 1 calc R . .
C2 C 0.45311(16) 0.7650(5) 0.1583(3) 0.0678(12) Uani 1 1 d . . .
H2A H 0.4315 0.6883 0.1662 0.081 Uiso 1 1 calc R . .
C3 C 0.49464(17) 0.7595(4) 0.1133(3) 0.0645(11) Uani 1 1 d . . .
H3A H 0.5072 0.6787 0.0835 0.077 Uiso 1 1 calc R . .
C4 C 0.56160(14) 0.9398(4) 0.0808(3) 0.0617(11) Uani 1 1 d . . .
H4A H 0.5606 1.0435 0.0678 0.074 Uiso 1 1 calc R . .
H4B H 0.5640 0.8902 0.0191 0.074 Uiso 1 1 calc R . .
C5 C 0.60729(15) 0.9056(5) 0.1500(3) 0.0674(12) Uani 1 1 d . . .
H5A H 0.6073 0.8023 0.1675 0.081 Uiso 1 1 calc R . .
C6 C 0.65475(15) 0.9426(5) 0.1060(3) 0.0859(13) Uani 1 1 d . . .
H6A H 0.6555 1.0469 0.0961 0.103 Uiso 1 1 calc R . .
H6B H 0.6824 0.9184 0.1537 0.103 Uiso 1 1 calc R . .
C7 C 0.66296(16) 0.8710(5) 0.0118(3) 0.0942(15) Uani 1 1 d . . .
H7A H 0.6366 0.8999 -0.0376 0.113 Uiso 1 1 calc R . .
H7B H 0.6606 0.7666 0.0201 0.113 Uiso 1 1 calc R . .
C8 C 0.71158(16) 0.9053(5) -0.0250(3) 0.0940(15) Uani 1 1 d . . .
H8A H 0.7150 1.0102 -0.0261 0.113 Uiso 1 1 calc R . .
H8B H 0.7376 0.8683 0.0224 0.113 Uiso 1 1 calc R . .
C9 C 0.72072(17) 0.8495(6) -0.1225(3) 0.1058(16) Uani 1 1 d . . .
H9A H 0.7183 0.7444 -0.1207 0.127 Uiso 1 1 calc R . .
H9B H 0.6941 0.8839 -0.1695 0.127 Uiso 1 1 calc R . .
C10 C 0.76804(17) 0.8873(6) -0.1598(4) 0.1082(17) Uani 1 1 d . . .
H10A H 0.7943 0.8470 -0.1145 0.130 Uiso 1 1 calc R . .
H10B H 0.7713 0.9922 -0.1563 0.130 Uiso 1 1 calc R . .
C11 C 0.77791(18) 0.8430(6) -0.2595(4) 0.1116(17) Uani 1 1 d . . .
H11A H 0.7752 0.7380 -0.2633 0.134 Uiso 1 1 calc R . .
H11B H 0.7517 0.8828 -0.3052 0.134 Uiso 1 1 calc R . .
C12 C 0.82541(18) 0.8841(6) -0.2939(4) 0.1195(19) Uani 1 1 d . . .
H12A H 0.8515 0.8425 -0.2487 0.143 Uiso 1 1 calc R . .
H12B H 0.8284 0.9889 -0.2881 0.143 Uiso 1 1 calc R . .
C13 C 0.83625(19) 0.8445(6) -0.3945(4) 0.1209(19) Uani 1 1 d . . .
H13A H 0.8332 0.7398 -0.4007 0.145 Uiso 1 1 calc R . .
H13B H 0.8105 0.8868 -0.4401 0.145 Uiso 1 1 calc R . .
C14 C 0.8839(2) 0.8858(6) -0.4269(4) 0.131(2) Uani 1 1 d . . .
H14A H 0.9096 0.8417 -0.3820 0.158 Uiso 1 1 calc R . .
H14B H 0.8872 0.9902 -0.4191 0.158 Uiso 1 1 calc R . .
C15 C 0.8947(2) 0.8498(7) -0.5274(4) 0.135(2) Uani 1 1 d . . .
H15A H 0.8917 0.7454 -0.5353 0.163 Uiso 1 1 calc R . .
H15B H 0.8691 0.8938 -0.5725 0.163 Uiso 1 1 calc R . .
C16 C 0.9416(2) 0.8917(8) -0.5574(5) 0.180(3) Uani 1 1 d . . .
H16A H 0.9672 0.8495 -0.5114 0.216 Uiso 1 1 calc R . .
H16B H 0.9444 0.9964 -0.5508 0.216 Uiso 1 1 calc R . .
C17 C 0.9532(2) 0.8531(8) -0.6579(5) 0.197(4) Uani 1 1 d . . .
H17A H 0.9856 0.8887 -0.6679 0.295 Uiso 1 1 calc R . .
H17B H 0.9290 0.8963 -0.7052 0.295 Uiso 1 1 calc R . .
H17C H 0.9524 0.7493 -0.6654 0.295 Uiso 1 1 calc R . .
C18 C 0.40709(15) 0.9590(5) 0.2412(3) 0.0879(14) Uani 1 1 d . . .
H18A H 0.3767 0.9461 0.1982 0.106 Uiso 1 1 calc R . .
H18B H 0.4117 1.0625 0.2516 0.106 Uiso 1 1 calc R . .
C19 C 0.40048(16) 0.8910(5) 0.3363(3) 0.0808(13) Uani 1 1 d . . .
H19A H 0.4290 0.9139 0.3822 0.097 Uiso 1 1 calc R . .
H19B H 0.3995 0.7863 0.3279 0.097 Uiso 1 1 calc R . .
C20 C 0.35499(16) 0.9379(5) 0.3789(3) 0.0911(14) Uani 1 1 d . . .
H20A H 0.3561 1.0429 0.3847 0.109 Uiso 1 1 calc R . .
H20B H 0.3269 0.9142 0.3320 0.109 Uiso 1 1 calc R . .
C21 C 0.34491(17) 0.8784(5) 0.4749(3) 0.0875(14) Uani 1 1 d . . .
H21A H 0.3469 0.7734 0.4706 0.105 Uiso 1 1 calc R . .
H21B H 0.3717 0.9094 0.5226 0.105 Uiso 1 1 calc R . .
C22 C 0.29841(16) 0.9137(6) 0.5145(3) 0.1043(17) Uani 1 1 d . . .
H22A H 0.2718 0.8833 0.4661 0.125 Uiso 1 1 calc R . .
H22B H 0.2966 1.0188 0.5185 0.125 Uiso 1 1 calc R . .
C23 C 0.28698(17) 0.8564(5) 0.6093(3) 0.0939(14) Uani 1 1 d . . .
H23A H 0.3134 0.8868 0.6580 0.113 Uiso 1 1 calc R . .
H23B H 0.2885 0.7512 0.6056 0.113 Uiso 1 1 calc R . .
C24 C 0.23979(17) 0.8945(6) 0.6466(4) 0.1155(19) Uani 1 1 d . . .
H24A H 0.2135 0.8613 0.5985 0.139 Uiso 1 1 calc R . .
H24B H 0.2379 0.9997 0.6478 0.139 Uiso 1 1 calc R . .
C25 C 0.22794(18) 0.8422(6) 0.7427(3) 0.1051(16) Uani 1 1 d . . .
H25A H 0.2288 0.7368 0.7412 0.126 Uiso 1 1 calc R . .
H25B H 0.2545 0.8733 0.7910 0.126 Uiso 1 1 calc R . .
C26 C 0.18109(18) 0.8848(6) 0.7788(4) 0.124(2) Uani 1 1 d . . .
H26A H 0.1547 0.8494 0.7316 0.148 Uiso 1 1 calc R . .
H26B H 0.1796 0.9901 0.7763 0.148 Uiso 1 1 calc R . .
C27 C 0.1684(2) 0.8413(6) 0.8765(4) 0.1209(19) Uani 1 1 d . . .
H27A H 0.1696 0.7360 0.8791 0.145 Uiso 1 1 calc R . .
H27B H 0.1946 0.8766 0.9239 0.145 Uiso 1 1 calc R . .
C28 C 0.1218(2) 0.8853(7) 0.9104(4) 0.144(2) Uani 1 1 d . . .
H28A H 0.0956 0.8458 0.8646 0.173 Uiso 1 1 calc R . .
H28B H 0.1199 0.9902 0.9045 0.173 Uiso 1 1 calc R . .
C29 C 0.1095(2) 0.8483(7) 1.0094(4) 0.137(2) Uani 1 1 d . . .
H29A H 0.1114 0.7434 1.0158 0.164 Uiso 1 1 calc R . .
H29B H 0.1355 0.8882 1.0557 0.164 Uiso 1 1 calc R . .
C30 C 0.0633(2) 0.8928(9) 1.0404(5) 0.188(3) Uani 1 1 d . . .
H30A H 0.0373 0.8535 0.9940 0.226 Uiso 1 1 calc R . .
H30B H 0.0616 0.9978 1.0347 0.226 Uiso 1 1 calc R . .
C31 C 0.0511(2) 0.8539(8) 1.1406(5) 0.194(3) Uani 1 1 d . . .
H31A H 0.0192 0.8930 1.1509 0.291 Uiso 1 1 calc R . .
H31B H 0.0759 0.8935 1.1884 0.291 Uiso 1 1 calc R . .
H31C H 0.0504 0.7500 1.1471 0.291 Uiso 1 1 calc R . .

loop_
_atom_site_aniso_label
_atom_site_aniso_U_11
_atom_site_aniso_U_22
_atom_site_aniso_U_33
_atom_site_aniso_U_23
_atom_site_aniso_U_13
_atom_site_aniso_U_12
Br1 0.1265(4) 0.0602(3) 0.0515(3) -0.0086(2) 0.0140(2) 0.0038(3)
O1 0.114(2) 0.106(3) 0.0628(19) -0.0124(18) 0.0171(17) -0.0187(19)
N1 0.075(2) 0.044(2) 0.0422(18) 0.0013(15) 0.0139(17) -0.0015(19)
N2 0.074(3) 0.047(2) 0.064(2) 0.0065(18) 0.0147(19) 0.006(2)
C1 0.086(3) 0.046(3) 0.051(2) 0.000(2) 0.011(2) 0.004(3)
C2 0.090(4) 0.054(3) 0.059(3) -0.001(2) 0.007(2) -0.011(3)
C3 0.102(4) 0.039(3) 0.054(3) -0.004(2) 0.016(2) -0.002(3)
C4 0.085(3) 0.055(2) 0.047(2) 0.002(2) 0.015(2) 0.001(2)
C5 0.087(3) 0.068(3) 0.050(3) -0.002(2) 0.020(3) 0.006(2)
C6 0.089(3) 0.100(4) 0.070(3) 0.000(3) 0.016(3) 0.001(3)
C7 0.102(4) 0.101(4) 0.086(3) -0.006(3) 0.040(3) -0.001(3)
C8 0.096(4) 0.107(4) 0.083(3) 0.002(3) 0.028(3) 0.005(3)
C9 0.100(4) 0.128(4) 0.096(4) -0.001(4) 0.043(3) 0.001(3)
C10 0.104(4) 0.125(5) 0.102(4) 0.005(3) 0.042(3) 0.007(3)
C11 0.100(4) 0.139(5) 0.103(4) 0.000(4) 0.045(3) 0.001(3)
C12 0.111(4) 0.142(5) 0.113(4) -0.002(4) 0.049(4) 0.002(4)
C13 0.118(4) 0.158(5) 0.094(4) 0.001(4) 0.048(3) 0.001(4)
C14 0.117(5) 0.159(6) 0.129(5) -0.006(4) 0.065(4) -0.013(4)
C15 0.117(5) 0.188(7) 0.109(4) 0.002(4) 0.051(4) -0.002(4)
C16 0.147(6) 0.245(9) 0.163(7) -0.022(6) 0.089(5) -0.031(6)
C17 0.180(6) 0.292(11) 0.133(6) 0.004(6) 0.086(5) -0.010(6)
C18 0.089(3) 0.081(3) 0.099(3) 0.012(3) 0.036(3) 0.022(3)
C19 0.105(4) 0.077(3) 0.066(3) 0.005(2) 0.034(3) 0.013(3)
C20 0.090(3) 0.093(4) 0.094(4) 0.009(3) 0.030(3) 0.010(3)
C21 0.111(4) 0.083(3) 0.074(3) -0.002(3) 0.033(3) 0.007(3)
C22 0.091(4) 0.129(5) 0.099(4) 0.020(3) 0.039(3) 0.009(3)
C23 0.113(4) 0.096(4) 0.078(3) -0.005(3) 0.038(3) -0.006(3)
C24 0.096(4) 0.149(5) 0.108(4) 0.021(4) 0.042(3) 0.004(3)
C25 0.115(4) 0.122(4) 0.084(3) -0.003(3) 0.043(3) -0.007(3)
C26 0.107(4) 0.154(6) 0.119(4) 0.026(4) 0.052(4) 0.005(4)
C27 0.132(5) 0.150(5) 0.088(4) 0.004(4) 0.048(3) -0.007(4)
C28 0.129(5) 0.179(6) 0.138(5) 0.026(5) 0.073(4) 0.007(4)
C29 0.134(5) 0.182(6) 0.103(4) -0.002(4) 0.053(4) -0.003(5)
C30 0.167(6) 0.244(9) 0.171(7) 0.032(6) 0.106(6) 0.022(6)
C31 0.190(7) 0.272(10) 0.134(6) -0.016(6) 0.086(5) -0.017(6)

loop_
_atom_type_symbol
_atom_type_description
_atom_type_scat_dispersion_real
_atom_type_scat_dispersion_imag
_atom_type_scat_source
C C 0.0033 0.0016 'International Tables Vol C Tables 4.2.6.8 and 6.1.1.4'
H H 0.0000 0.0000 'International Tables Vol C Tables 4.2.6.8 and 6.1.1.4'
N N 0.0061 0.0033 'International Tables Vol C Tables 4.2.6.8 and 6.1.1.4'
O O 0.0106 0.0060 'International Tables Vol C Tables 4.2.6.8 and 6.1.1.4'
Br Br -0.2901 2.4595 'International Tables Vol C Tables 4.2.6.8 and 6.1.1.4'

loop_
_geom_angle_atom_site_label_1
_geom_angle_atom_site_label_2
_geom_angle_atom_site_label_3
_geom_angle
_geom_angle_site_symmetry_1
_geom_angle_site_symmetry_3
_geom_angle_publ_flag
C5 O1 H1A 109.5 . . ?
C1 N1 C3 108.1(3) . . ?
C1 N1 C4 126.3(3) . . ?
C3 N1 C4 125.6(4) . . ?
C1 N2 C2 108.7(3) . . ?
C1 N2 C18 126.1(4) . . ?
C2 N2 C18 125.2(4) . . ?
N2 C1 N1 109.1(3) . . ?
N2 C1 H1B 125.5 . . ?
N1 C1 H1B 125.5 . . ?
C3 C2 N2 107.1(4) . . ?
C3 C2 H2A 126.4 . . ?
N2 C2 H2A 126.4 . . ?
C2 C3 N1 106.9(4) . . ?
C2 C3 H3A 126.5 . . ?
N1 C3 H3A 126.5 . . ?
N1 C4 C5 113.0(3) . . ?
N1 C4 H4A 109.0 . . ?
C5 C4 H4A 109.0 . . ?
N1 C4 H4B 109.0 . . ?
C5 C4 H4B 109.0 . . ?
H4A C4 H4B 107.8 . . ?
O1 C5 C4 109.8(3) . . ?
O1 C5 C6 105.9(3) . . ?
C4 C5 C6 112.1(3) . . ?
O1 C5 H5A 109.6 . . ?
C4 C5 H5A 109.6 . . ?
C6 C5 H5A 109.6 . . ?
C7 C6 C5 117.0(4) . . ?
C7 C6 H6A 108.0 . . ?
C5 C6 H6A 108.0 . . ?
C7 C6 H6B 108.0 . . ?
C5 C6 H6B 108.0 . . ?
H6A C6 H6B 107.3 . . ?
C6 C7 C8 114.5(4) . . ?
C6 C7 H7A 108.6 . . ?
C8 C7 H7A 108.6 . . ?
C6 C7 H7B 108.6 . . ?
C8 C7 H7B 108.6 . . ?
H7A C7 H7B 107.6 . . ?
C9 C8 C7 117.9(4) . . ?
C9 C8 H8A 107.8 . . ?
C7 C8 H8A 107.8 . . ?
C9 C8 H8B 107.8 . . ?
C7 C8 H8B 107.8 . . ?
H8A C8 H8B 107.2 . . ?
C10 C9 C8 117.8(4) . . ?
C10 C9 H9A 107.9 . . ?
C8 C9 H9A 107.9 . . ?
C10 C9 H9B 107.9 . . ?
C8 C9 H9B 107.9 . . ?
H9A C9 H9B 107.2 . . ?
C9 C10 C11 120.3(5) . . ?
C9 C10 H10A 107.3 . . ?
C11 C10 H10A 107.3 . . ?
C9 C10 H10B 107.3 . . ?
C11 C10 H10B 107.3 . . ?
H10A C10 H10B 106.9 . . ?
C12 C11 C10 118.4(5) . . ?
C12 C11 H11A 107.7 . . ?
C10 C11 H11A 107.7 . . ?
C12 C11 H11B 107.7 . . ?
C10 C11 H11B 107.7 . . ?
H11A C11 H11B 107.1 . . ?
C11 C12 C13 120.0(5) . . ?
C11 C12 H12A 107.3 . . ?
C13 C12 H12A 107.3 . . ?
C11 C12 H12B 107.3 . . ?
C13 C12 H12B 107.3 . . ?
H12A C12 H12B 106.9 . . ?
C14 C13 C12 119.0(5) . . ?
C14 C13 H13A 107.6 . . ?
C12 C13 H13A 107.6 . . ?
C14 C13 H13B 107.6 . . ?
C12 C13 H13B 107.6 . . ?
H13A C13 H13B 107.0 . . ?
C13 C14 C15 119.6(5) . . ?
C13 C14 H14A 107.4 . . ?
C15 C14 H14A 107.4 . . ?
C13 C14 H14B 107.4 . . ?
C15 C14 H14B 107.4 . . ?
H14A C14 H14B 107.0 . . ?
C16 C15 C14 118.5(6) . . ?
C16 C15 H15A 107.7 . . ?
C14 C15 H15A 107.7 . . ?
C16 C15 H15B 107.7 . . ?
C14 C15 H15B 107.7 . . ?
H15A C15 H15B 107.1 . . ?
C15 C16 C17 118.7(6) . . ?
C15 C16 H16A 107.6 . . ?
C17 C16 H16A 107.6 . . ?
C15 C16 H16B 107.6 . . ?
C17 C16 H16B 107.6 . . ?
H16A C16 H16B 107.1 . . ?
C16 C17 H17A 109.5 . . ?
C16 C17 H17B 109.5 . . ?
H17A C17 H17B 109.5 . . ?
C16 C17 H17C 109.5 . . ?
H17A C17 H17C 109.5 . . ?
H17B C17 H17C 109.5 . . ?
N2 C18 C19 116.2(4) . . ?
N2 C18 H18A 108.2 . . ?
C19 C18 H18A 108.2 . . ?
N2 C18 H18B 108.2 . . ?
C19 C18 H18B 108.2 . . ?
H18A C18 H18B 107.4 . . ?
C18 C19 C20 114.0(4) . . ?
C18 C19 H19A 108.8 . . ?
C20 C19 H19A 108.8 . . ?
C18 C19 H19B 108.8 . . ?
C20 C19 H19B 108.8 . . ?
H19A C19 H19B 107.6 . . ?
C21 C20 C19 118.7(4) . . ?
C21 C20 H20A 107.6 . . ?
C19 C20 H20A 107.6 . . ?
C21 C20 H20B 107.6 . . ?
C19 C20 H20B 107.6 . . ?
H20A C20 H20B 107.1 . . ?
C22 C21 C20 119.7(4) . . ?
C22 C21 H21A 107.4 . . ?
C20 C21 H21A 107.4 . . ?
C22 C21 H21B 107.4 . . ?
C20 C21 H21B 107.4 . . ?
H21A C21 H21B 106.9 . . ?
C21 C22 C23 121.3(4) . . ?
C21 C22 H22A 107.0 . . ?
C23 C22 H22A 107.0 . . ?
C21 C22 H22B 107.0 . . ?
C23 C22 H22B 107.0 . . ?
H22A C22 H22B 106.7 . . ?
C22 C23 C24 119.6(4) . . ?
C22 C23 H23A 107.4 . . ?
C24 C23 H23A 107.4 . . ?
C22 C23 H23B 107.4 . . ?
C24 C23 H23B 107.4 . . ?
H23A C23 H23B 107.0 . . ?
C23 C24 C25 120.8(4) . . ?
C23 C24 H24A 107.1 . . ?
C25 C24 H24A 107.1 . . ?
C23 C24 H24B 107.1 . . ?
C25 C24 H24B 107.1 . . ?
H24A C24 H24B 106.8 . . ?
C26 C25 C24 119.5(5) . . ?
C26 C25 H25A 107.4 . . ?
C24 C25 H25A 107.4 . . ?
C26 C25 H25B 107.4 . . ?
C24 C25 H25B 107.4 . . ?
H25A C25 H25B 107.0 . . ?
C25 C26 C27 121.8(5) . . ?
C25 C26 H26A 106.9 . . ?
C27 C26 H26A 106.9 . . ?
C25 C26 H26B 106.9 . . ?
C27 C26 H26B 106.9 . . ?
H26A C26 H26B 106.7 . . ?
C28 C27 C26 120.6(5) . . ?
C28 C27 H27A 107.2 . . ?
C26 C27 H27A 107.2 . . ?
C28 C27 H27B 107.2 . . ?
C26 C27 H27B 107.2 . . ?
H27A C27 H27B 106.8 . . ?
C27 C28 C29 121.3(5) . . ?
C27 C28 H28A 107.0 . . ?
C29 C28 H28A 107.0 . . ?
C27 C28 H28B 107.0 . . ?
C29 C28 H28B 107.0 . . ?
H28A C28 H28B 106.8 . . ?
C30 C29 C28 119.8(6) . . ?
C30 C29 H29A 107.4 . . ?
C28 C29 H29A 107.4 . . ?
C30 C29 H29B 107.4 . . ?
C28 C29 H29B 107.4 . . ?
H29A C29 H29B 106.9 . . ?
C29 C30 C31 119.4(7) . . ?
C29 C30 H30A 107.5 . . ?
C31 C30 H30A 107.5 . . ?
C29 C30 H30B 107.5 . . ?
C31 C30 H30B 107.5 . . ?
H30A C30 H30B 107.0 . . ?
C30 C31 H31A 109.5 . . ?
C30 C31 H31B 109.5 . . ?
H31A C31 H31B 109.5 . . ?
C30 C31 H31C 109.5 . . ?
H31A C31 H31C 109.5 . . ?
H31B C31 H31C 109.5 . . ?

loop_
_geom_bond_atom_site_label_1
_geom_bond_atom_site_label_2
_geom_bond_distance
_geom_bond_site_symmetry_2
_geom_bond_publ_flag
O1 C5 1.425(4) . ?
O1 H1A 0.8200 . ?
N1 C1 1.317(4) . ?
N1 C3 1.379(4) . ?
N1 C4 1.467(4) . ?
N2 C1 1.313(4) . ?
N2 C2 1.366(5) . ?
N2 C18 1.466(5) . ?
C1 H1B 0.9300 . ?
C2 C3 1.338(5) . ?
C2 H2A 0.9300 . ?
C3 H3A 0.9300 . ?
C4 C5 1.514(5) . ?
C4 H4A 0.9700 . ?
C4 H4B 0.9700 . ?
C5 C6 1.514(5) . ?
C5 H5A 0.9800 . ?
C6 C7 1.487(5) . ?
C6 H6A 0.9700 . ?
C6 H6B 0.9700 . ?
C7 C8 1.492(5) . ?
C7 H7A 0.9700 . ?
C7 H7B 0.9700 . ?
C8 C9 1.476(6) . ?
C8 H8A 0.9700 . ?
C8 H8B 0.9700 . ?
C9 C10 1.470(6) . ?
C9 H9A 0.9700 . ?
C9 H9B 0.9700 . ?
C10 C11 1.476(6) . ?
C10 H10A 0.9700 . ?
C10 H10B 0.9700 . ?
C11 C12 1.465(6) . ?
C11 H11A 0.9700 . ?
C11 H11B 0.9700 . ?
C12 C13 1.484(6) . ?
C12 H12A 0.9700 . ?
C12 H12B 0.9700 . ?
C13 C14 1.457(6) . ?
C13 H13A 0.9700 . ?
C13 H13B 0.9700 . ?
C14 C15 1.475(7) . ?
C14 H14A 0.9700 . ?
C14 H14B 0.9700 . ?
C15 C16 1.428(7) . ?
C15 H15A 0.9700 . ?
C15 H15B 0.9700 . ?
C16 C17 1.486(8) . ?
C16 H16A 0.9700 . ?
C16 H16B 0.9700 . ?
C17 H17A 0.9600 . ?
C17 H17B 0.9600 . ?
C17 H17C 0.9600 . ?
C18 C19 1.473(5) . ?
C18 H18A 0.9700 . ?
C18 H18B 0.9700 . ?
C19 C20 1.481(5) . ?
C19 H19A 0.9700 . ?
C19 H19B 0.9700 . ?
C20 C21 1.476(5) . ?
C20 H20A 0.9700 . ?
C20 H20B 0.9700 . ?
C21 C22 1.459(5) . ?
C21 H21A 0.9700 . ?
C21 H21B 0.9700 . ?
C22 C23 1.465(6) . ?
C22 H22A 0.9700 . ?
C22 H22B 0.9700 . ?
C23 C24 1.467(6) . ?
C23 H23A 0.9700 . ?
C23 H23B 0.9700 . ?
C24 C25 1.469(6) . ?
C24 H24A 0.9700 . ?
C24 H24B 0.9700 . ?
C25 C26 1.462(6) . ?
C25 H25A 0.9700 . ?
C25 H25B 0.9700 . ?
C26 C27 1.472(6) . ?
C26 H26A 0.9700 . ?
C26 H26B 0.9700 . ?
C27 C28 1.447(6) . ?
C27 H27A 0.9700 . ?
C27 H27B 0.9700 . ?
C28 C29 1.470(7) . ?
C28 H28A 0.9700 . ?
C28 H28B 0.9700 . ?
C29 C30 1.423(7) . ?
C29 H29A 0.9700 . ?
C29 H29B 0.9700 . ?
C30 C31 1.489(8) . ?
C30 H30A 0.9700 . ?
C30 H30B 0.9700 . ?
C31 H31A 0.9600 . ?
C31 H31B 0.9600 . ?
C31 H31C 0.9600 . ?
